data_2015583
loop_
_publ_author_name
'Goforth, Andrea M.'
'Tershansy, Meredith A.'
'Smith, Mark D.'
'Peterson Jr, LeRoy'
'Loye, Hans-Conrad zur'

_publ_section_title
;
 Tetrakis[2-(2-pyridyl)pyridinium]
 tetra-\m~3~-iodo-hexa-\m~2~-iodo-dodecaiodohexabismuthate and
 bis[tris(2,2'-bipyridine)ruthenium(II)]
 di-\m~4~-iodo-octa-\m~2~-iodo-dodecaiodohexabismuthate
;
_journal_coeditor_code SQ3025
_journal_issue 9
_journal_name_full 'Acta Crystallographica Section C'
_journal_page_first m381
_journal_page_last m385
_journal_paper_doi 10.1107/S0108270106025972
_journal_volume 62
_journal_year 2006
_chemical_formula_iupac '[Ru (C10 H8 N2)3] [Bi6 I22]'
_chemical_formula_moiety '2C30 H24 N6 Ru 2+ , Bi6 I22 2-'
_chemical_formula_sum 'C60 H48 Bi6 I22 N12 Ru2'
_chemical_formula_weight 5184.92
_chemical_name_systematic
;
Bis[tris(2,2'-bipyridine)ruthenium(II)]
di-\m~4~-iodo-octa-\m~2~-iodo-dodecaiodohexabismuthate
;
_space_group_IT_number 2
_symmetry_cell_setting triclinic
_symmetry_space_group_name_Hall '-P 1'
_symmetry_space_group_name_H-M 'P -1'
_atom_sites_solution_hydrogens geom
_atom_sites_solution_primary direct
_atom_sites_solution_secondary difmap
_audit_creation_method SHELXL97
_cell_angle_alpha 91.3800(10)
_cell_angle_beta 100.0770(10)
_cell_angle_gamma 92.0100(10)
_cell_formula_units_Z 1
_cell_length_a 12.7346(7)
_cell_length_b 13.6135(7)
_cell_length_c 14.5978(8)
_cell_measurement_reflns_used 6398
_cell_measurement_temperature 150.0(10)
_cell_measurement_theta_max 26.370
_cell_measurement_theta_min 2.338
_cell_volume 2489.0(2)
_computing_cell_refinement 'SAINT-Plus (Bruker, 2001)'
_computing_data_collection 'SMART (Bruker, 2001)'
_computing_data_reduction SAINT-Plus
_computing_molecular_graphics 'SHELXTL (Bruker, 2000)'
_computing_publication_material SHELXTL
_computing_structure_refinement 'SHELXL97 (Sheldrick, 1997)'
_computing_structure_solution 'SHELXS97 (Sheldrick, 1997)'
_diffrn_ambient_temperature 150.0(10)
_diffrn_measured_fraction_theta_full 0.995
_diffrn_measured_fraction_theta_max 0.995
_diffrn_measurement_device_type 'Bruker SMART APEX CCD area-detector'
_diffrn_measurement_method \w
_diffrn_radiation_monochromator graphite
_diffrn_radiation_source 'fine-focus sealed tube'
_diffrn_radiation_type MoK\a
_diffrn_radiation_wavelength 0.71073
_diffrn_reflns_av_R_equivalents 0.0331
_diffrn_reflns_av_sigmaI/netI 0.0469
_diffrn_reflns_limit_h_max 15
_diffrn_reflns_limit_h_min -15
_diffrn_reflns_limit_k_max 16
_diffrn_reflns_limit_k_min -17
_diffrn_reflns_limit_l_max 18
_diffrn_reflns_limit_l_min -18
_diffrn_reflns_number 23253
_diffrn_reflns_theta_full 26.39
_diffrn_reflns_theta_max 26.39
_diffrn_reflns_theta_min 1.42
_diffrn_standards_decay_% 0
_exptl_absorpt_coefficient_mu 17.722
_exptl_absorpt_correction_T_max 1.0000
_exptl_absorpt_correction_T_min 0.6864
_exptl_absorpt_correction_type multi-scan
_exptl_absorpt_process_details '(SADABS; Bruker, 2001)'
_exptl_crystal_colour red
_exptl_crystal_density_diffrn 3.459
_exptl_crystal_density_method 'not measured'
_exptl_crystal_description block
_exptl_crystal_F_000 2244
_exptl_crystal_size_max 0.18
_exptl_crystal_size_mid 0.14
_exptl_crystal_size_min 0.10
_refine_diff_density_max 1.412
_refine_diff_density_min -1.369
_refine_ls_extinction_coef 0.000139(15)
_refine_ls_extinction_expression Fc^*^=kFc[1+0.001xFc^2^\l^3^/sin(2\q)]^-1/4^
_refine_ls_extinction_method 'SHELXL97 (Sheldrick, 1997)'
_refine_ls_goodness_of_fit_ref 1.023
_refine_ls_hydrogen_treatment constr
_refine_ls_matrix_type full
_refine_ls_number_parameters 461
_refine_ls_number_reflns 10135
_refine_ls_number_restraints 0
_refine_ls_restrained_S_all 1.023
_refine_ls_R_factor_all 0.0379
_refine_ls_R_factor_gt 0.0324
_refine_ls_shift/su_max 0.001
_refine_ls_shift/su_mean 0.000
_refine_ls_structure_factor_coef Fsqd
_refine_ls_weighting_details 'calc w = 1/[\s^2^(Fo^2^)+(0.0252P)^2^+2.3445P] where P=(Fo^2^+2Fc^2^)/3'
_refine_ls_weighting_scheme calc
_refine_ls_wR_factor_gt 0.0678
_refine_ls_wR_factor_ref 0.0698
_reflns_number_gt 8993
_reflns_number_total 10135
_reflns_threshold_expression I>2\s(I)
_cod_data_source_file sq3025.cif
_cod_data_source_block II
_cod_depositor_comments
;
The following automatic conversions were performed:
'_symmetry_cell_setting' value 'Triclinic' changed to 'triclinic'
according to '/home/saulius/struct/CIF-dictionaries/cif_core.dic'
dictionary named 'cif_core.dic' version 2.4.1 from 2010-06-29.

Automatic conversion script
Id: cif_fix_enum 1527 2010-12-29 10:47:43Z saulius 

The following automatic conversions were performed:

'_symmetry_cell_setting' value 'Triclinic' changed to 'triclinic'
according to /home/saulius/struct/CIF-dictionaries/cif_core.dic
dictionary named 'cif_core.dic' version 2.4.1 from 2010-06-29.

Automatic conversion script
Id: cif_fix_values 1715 2011-07-08 13:25:40Z adriana 
;
_cod_database_code 2015583
_cod_database_fobs_code 2015583

loop_
_symmetry_equiv_pos_as_xyz
'x, y, z'
'-x, -y, -z'

loop_
_atom_site_type_symbol
_atom_site_label
_atom_site_fract_x
_atom_site_fract_y
_atom_site_fract_z
_atom_site_U_iso_or_equiv
_atom_site_adp_type
_atom_site_calc_flag
_atom_site_refinement_flags
_atom_site_occupancy
Bi Bi1 0.41886(2) 0.30390(2) 0.291703(19) 0.01988(7) Uani d . 1
Bi Bi2 0.30928(2) 0.50057(2) 0.529847(18) 0.01762(7) Uani d . 1
Bi Bi3 0.20117(2) 0.58442(2) 0.200418(19) 0.02028(7) Uani d . 1
I I1 0.21144(4) 0.34315(4) 0.16333(4) 0.02646(12) Uani d . 1
I I2 0.38479(4) 0.08969(4) 0.27127(4) 0.02917(12) Uani d . 1
I I3 0.54385(4) 0.34293(4) 0.14993(4) 0.03105(13) Uani d . 1
I I4 0.28655(4) 0.28758(4) 0.47181(3) 0.02503(12) Uani d . 1
I I5 0.63497(4) 0.27280(4) 0.43249(4) 0.02656(12) Uani d . 1
I I6 0.44314(4) 0.53729(3) 0.35133(3) 0.01839(10) Uani d . 1
I I7 0.20787(4) 0.47348(4) 0.68771(3) 0.02542(12) Uani d . 1
I I8 0.11192(4) 0.53220(4) 0.40310(3) 0.02387(11) Uani d . 1
I I9 0.23948(4) 0.79036(4) 0.26637(3) 0.02690(12) Uani d . 1
I I10 0.26680(4) 0.61919(4) 0.02466(4) 0.03173(13) Uani d . 1
I I11 -0.02140(4) 0.58406(4) 0.12845(4) 0.03035(13) Uani d . 1
Ru Ru1 0.20609(4) 0.05816(4) 0.79301(4) 0.01556(12) Uani d . 1
C C1 0.3029(6) -0.0056(6) 0.6255(5) 0.0227(16) Uani d . 1
H H1 0.2554 -0.0616 0.6214 0.027 Uiso calc R 1
C C2 0.3613(6) 0.0065(5) 0.5566(5) 0.0218(16) Uani d . 1
H H2 0.3512 -0.0379 0.5043 0.026 Uiso calc R 1
C C3 0.4358(6) 0.0845(6) 0.5637(5) 0.0268(18) Uani d . 1
H H3 0.4792 0.0935 0.5176 0.032 Uiso calc R 1
C C4 0.4447(6) 0.1482(5) 0.6392(5) 0.0225(16) Uani d . 1
H H4 0.4963 0.2012 0.6466 0.027 Uiso calc R 1
C C5 0.3788(6) 0.1359(5) 0.7051(5) 0.0180(15) Uani d . 1
C C6 0.3731(5) 0.2081(5) 0.7818(5) 0.0164(15) Uani d . 1
C C7 0.4423(6) 0.2891(6) 0.8040(5) 0.0246(17) Uani d . 1
H H7 0.5002 0.2994 0.7717 0.029 Uiso calc R 1
C C8 0.4269(6) 0.3540(5) 0.8722(5) 0.0255(17) Uani d . 1
H H8 0.4744 0.4096 0.8884 0.031 Uiso calc R 1
C C9 0.3416(6) 0.3385(6) 0.9178(5) 0.0277(18) Uani d . 1
H H9 0.3284 0.3842 0.9643 0.033 Uiso calc R 1
C C10 0.2757(6) 0.2554(5) 0.8945(5) 0.0226(16) Uani d . 1
H H10 0.2178 0.2440 0.9266 0.027 Uiso calc R 1
C C11 0.0882(6) 0.1942(5) 0.6516(5) 0.0237(17) Uani d . 1
H H11 0.1430 0.2417 0.6758 0.028 Uiso calc R 1
C C12 0.0097(6) 0.2200(6) 0.5803(5) 0.0269(18) Uani d . 1
H H12 0.0109 0.2837 0.5552 0.032 Uiso calc R 1
C C13 -0.0705(7) 0.1518(6) 0.5459(6) 0.033(2) Uani d . 1
H H13 -0.1271 0.1685 0.4980 0.039 Uiso calc R 1
C C14 -0.0678(6) 0.0596(6) 0.5815(5) 0.0298(19) Uani d . 1
H H14 -0.1225 0.0117 0.5580 0.036 Uiso calc R 1
C C15 0.0147(6) 0.0363(6) 0.6519(5) 0.0223(16) Uani d . 1
C C16 0.0316(6) -0.0632(5) 0.6874(5) 0.0205(16) Uani d . 1
C C17 -0.0355(7) -0.1456(6) 0.6585(5) 0.0295(19) Uani d . 1
H H17 -0.1015 -0.1384 0.6178 0.035 Uiso calc R 1
C C18 -0.0062(7) -0.2370(6) 0.6888(6) 0.034(2) Uani d . 1
H H18 -0.0515 -0.2932 0.6690 0.041 Uiso calc R 1
C C19 0.0893(7) -0.2465(6) 0.7481(6) 0.0315(19) Uani d . 1
H H19 0.1123 -0.3092 0.7687 0.038 Uiso calc R 1
C C20 0.1500(6) -0.1628(6) 0.7763(5) 0.0270(18) Uani d . 1
H H20 0.2152 -0.1693 0.8183 0.032 Uiso calc R 1
C C21 0.3924(6) -0.0538(5) 0.8959(6) 0.0261(18) Uani d . 1
H H21 0.4221 -0.0500 0.8407 0.031 Uiso calc R 1
C C22 0.4429(7) -0.1084(6) 0.9676(6) 0.034(2) Uani d . 1
H H22 0.5065 -0.1409 0.9624 0.041 Uiso calc R 1
C C23 0.3990(7) -0.1146(6) 1.0468(6) 0.039(2) Uani d . 1
H H23 0.4310 -0.1535 1.0965 0.047 Uiso calc R 1
C C24 0.3096(7) -0.0651(6) 1.0543(6) 0.0315(19) Uani d . 1
H H24 0.2795 -0.0691 1.1093 0.038 Uiso calc R 1
C C25 0.2628(6) -0.0091(5) 0.9818(5) 0.0196(16) Uani d . 1
C C26 0.1662(6) 0.0470(5) 0.9831(5) 0.0206(16) Uani d . 1
C C27 0.1273(6) 0.0703(6) 1.0624(5) 0.0291(19) Uani d . 1
H H27 0.1612 0.0480 1.1210 0.035 Uiso calc R 1
C C28 0.0384(7) 0.1263(6) 1.0562(6) 0.0308(19) Uani d . 1
H H28 0.0121 0.1450 1.1109 0.037 Uiso calc R 1
C C29 -0.0125(6) 0.1553(5) 0.9697(6) 0.0285(18) Uani d . 1
H H29 -0.0752 0.1921 0.9636 0.034 Uiso calc R 1
C C30 0.0307(6) 0.1291(5) 0.8933(6) 0.0240(17) Uani d . 1
H H30 -0.0039 0.1486 0.8339 0.029 Uiso calc R 1
N N1 0.3084(5) 0.0570(4) 0.6992(4) 0.0205(13) Uani d . 1
N N2 0.2911(5) 0.1899(4) 0.8276(4) 0.0178(13) Uani d . 1
N N3 0.0911(5) 0.1042(4) 0.6889(4) 0.0195(13) Uani d . 1
N N4 0.1244(5) -0.0727(4) 0.7491(4) 0.0189(13) Uani d . 1
N N5 0.3024(5) -0.0053(4) 0.9007(4) 0.0204(13) Uani d . 1
N N6 0.1194(5) 0.0774(4) 0.8978(4) 0.0193(13) Uani d . 1

loop_
_atom_site_aniso_label
_atom_site_aniso_U_11
_atom_site_aniso_U_22
_atom_site_aniso_U_33
_atom_site_aniso_U_12
_atom_site_aniso_U_13
_atom_site_aniso_U_23
Bi1 0.02196(15) 0.01732(14) 0.02009(14) 0.00007(11) 0.00342(12) -0.00202(11)
Bi2 0.01565(14) 0.01760(14) 0.01942(14) 0.00009(11) 0.00257(11) 0.00111(11)
Bi3 0.01814(15) 0.02053(15) 0.02202(15) 0.00111(11) 0.00282(11) 0.00236(11)
I1 0.0247(3) 0.0225(3) 0.0294(3) -0.0004(2) -0.0025(2) -0.0003(2)
I2 0.0346(3) 0.0179(3) 0.0320(3) 0.0009(2) -0.0016(2) -0.0039(2)
I3 0.0359(3) 0.0328(3) 0.0262(3) -0.0044(2) 0.0124(2) -0.0049(2)
I4 0.0271(3) 0.0193(3) 0.0286(3) 0.0006(2) 0.0045(2) 0.0004(2)
I5 0.0265(3) 0.0175(2) 0.0325(3) 0.0019(2) -0.0036(2) -0.0004(2)
I6 0.0168(2) 0.0180(2) 0.0203(2) -0.00018(19) 0.00311(19) 0.00111(19)
I7 0.0242(3) 0.0304(3) 0.0227(2) -0.0009(2) 0.0072(2) 0.0024(2)
I8 0.0193(2) 0.0277(3) 0.0242(3) 0.0050(2) 0.0013(2) 0.0047(2)
I9 0.0310(3) 0.0226(3) 0.0266(3) -0.0001(2) 0.0040(2) -0.0002(2)
I10 0.0333(3) 0.0358(3) 0.0286(3) -0.0047(2) 0.0140(2) -0.0010(2)
I11 0.0184(3) 0.0398(3) 0.0321(3) -0.0002(2) 0.0019(2) 0.0051(2)
Ru1 0.0153(3) 0.0144(3) 0.0171(3) -0.0004(2) 0.0035(2) -0.0001(2)
C1 0.020(4) 0.025(4) 0.025(4) 0.002(3) 0.007(3) 0.001(3)
C2 0.031(4) 0.014(4) 0.022(4) 0.007(3) 0.007(3) 0.000(3)
C3 0.024(4) 0.027(4) 0.033(4) 0.011(3) 0.012(4) 0.008(4)
C4 0.016(4) 0.020(4) 0.033(4) 0.004(3) 0.007(3) 0.004(3)
C5 0.018(4) 0.013(3) 0.023(4) 0.002(3) 0.003(3) 0.003(3)
C6 0.012(3) 0.019(4) 0.016(3) 0.004(3) -0.005(3) 0.008(3)
C7 0.015(4) 0.031(4) 0.029(4) -0.002(3) 0.006(3) 0.008(4)
C8 0.024(4) 0.019(4) 0.028(4) -0.004(3) -0.009(3) 0.002(3)
C9 0.033(5) 0.019(4) 0.029(4) 0.001(3) 0.000(4) -0.011(3)
C10 0.028(4) 0.023(4) 0.016(4) 0.000(3) 0.004(3) 0.000(3)
C11 0.027(4) 0.019(4) 0.023(4) 0.003(3) 0.000(3) -0.001(3)
C12 0.028(4) 0.031(5) 0.023(4) 0.004(4) 0.008(3) 0.000(3)
C13 0.030(5) 0.041(5) 0.024(4) 0.013(4) -0.003(4) 0.000(4)
C14 0.024(4) 0.037(5) 0.027(4) 0.002(4) 0.000(3) -0.006(4)
C15 0.016(4) 0.037(5) 0.013(3) 0.001(3) 0.003(3) -0.004(3)
C16 0.020(4) 0.028(4) 0.014(3) -0.006(3) 0.006(3) -0.007(3)
C17 0.029(4) 0.032(5) 0.026(4) -0.006(4) 0.004(4) -0.009(4)
C18 0.046(6) 0.028(5) 0.029(4) -0.020(4) 0.011(4) -0.005(4)
C19 0.044(5) 0.017(4) 0.036(5) -0.003(4) 0.016(4) 0.002(3)
C20 0.029(4) 0.024(4) 0.030(4) 0.001(3) 0.010(4) -0.002(3)
C21 0.023(4) 0.019(4) 0.033(4) -0.002(3) -0.002(3) -0.010(3)
C22 0.027(5) 0.019(4) 0.049(5) 0.007(3) -0.011(4) -0.007(4)
C23 0.043(6) 0.027(5) 0.039(5) -0.005(4) -0.013(4) 0.010(4)
C24 0.036(5) 0.028(4) 0.025(4) -0.009(4) -0.008(4) -0.001(4)
C25 0.024(4) 0.019(4) 0.012(3) -0.009(3) -0.003(3) -0.001(3)
C26 0.025(4) 0.014(4) 0.022(4) -0.006(3) 0.005(3) 0.001(3)
C27 0.031(5) 0.028(4) 0.027(4) -0.013(4) 0.004(4) -0.001(4)
C28 0.038(5) 0.023(4) 0.033(5) -0.013(4) 0.014(4) -0.006(4)
C29 0.025(4) 0.019(4) 0.043(5) -0.003(3) 0.015(4) -0.008(4)
C30 0.024(4) 0.015(4) 0.034(4) 0.002(3) 0.006(3) 0.000(3)
N1 0.015(3) 0.025(3) 0.022(3) 0.002(3) 0.003(3) 0.006(3)
N2 0.020(3) 0.013(3) 0.021(3) 0.005(2) 0.003(3) 0.003(2)
N3 0.022(3) 0.019(3) 0.019(3) 0.004(3) 0.007(3) 0.003(3)
N4 0.028(3) 0.017(3) 0.014(3) -0.001(3) 0.009(3) -0.002(2)
N5 0.020(3) 0.013(3) 0.026(3) -0.004(3) 0.001(3) -0.001(3)
N6 0.020(3) 0.012(3) 0.026(3) -0.004(2) 0.007(3) -0.005(3)

loop_
_atom_type_symbol
_atom_type_description
_atom_type_scat_dispersion_real
_atom_type_scat_dispersion_imag
_atom_type_scat_source
C C 0.0033 0.0016 'International Tables Vol C Tables 4.2.6.8 and 6.1.1.4'
H H 0.0000 0.0000 'International Tables Vol C Tables 4.2.6.8 and 6.1.1.4'
N N 0.0061 0.0033 'International Tables Vol C Tables 4.2.6.8 and 6.1.1.4'
Ru Ru -1.2594 0.8363 'International Tables Vol C Tables 4.2.6.8 and 6.1.1.4'
I I -0.4742 1.8119 'International Tables Vol C Tables 4.2.6.8 and 6.1.1.4'
Bi Bi -4.1077 10.2566 'International Tables Vol C Tables 4.2.6.8 and 6.1.1.4'

loop_
_geom_angle_atom_site_label_1
_geom_angle_atom_site_label_2
_geom_angle_atom_site_label_3
_geom_angle_site_symmetry_1
_geom_angle_site_symmetry_3
_geom_angle
_geom_angle_publ_flag
I3 Bi1 I2 . . 101.416(17) no
I3 Bi1 I1 . . 92.679(17) no
I2 Bi1 I1 . . 93.372(16) no
I3 Bi1 I5 . . 88.424(17) no
I2 Bi1 I5 . . 89.118(15) no
I1 Bi1 I5 . . 177.022(16) no
I3 Bi1 I6 . . 88.703(15) no
I2 Bi1 I6 . . 169.475(16) no
I1 Bi1 I6 . . 88.991(14) no
I5 Bi1 I6 . . 88.269(14) no
I3 Bi1 I4 . . 172.149(16) no
I2 Bi1 I4 . . 85.859(15) no
I1 Bi1 I4 . . 89.804(15) no
I5 Bi1 I4 . . 88.746(15) no
I6 Bi1 I4 . . 83.892(13) no
I7 Bi2 I8 . . 94.395(16) no
I7 Bi2 I4 . . 93.795(16) no
I8 Bi2 I4 . . 88.622(16) no
I7 Bi2 I5 . 2_666 96.159(16) no
I8 Bi2 I5 . 2_666 93.814(15) no
I4 Bi2 I5 . 2_666 169.536(17) no
I7 Bi2 I6 . 2_666 94.164(15) no
I8 Bi2 I6 . 2_666 171.336(15) no
I4 Bi2 I6 . 2_666 89.471(14) no
I5 Bi2 I6 2_666 2_666 86.602(14) no
I7 Bi2 I6 . . 176.570(16) no
I8 Bi2 I6 . . 88.683(14) no
I4 Bi2 I6 . . 87.784(14) no
I5 Bi2 I6 2_666 . 82.106(14) no
I6 Bi2 I6 2_666 . 82.798(13) no
I11 Bi3 I10 . . 95.152(18) no
I11 Bi3 I9 . . 100.273(18) no
I10 Bi3 I9 . . 93.966(17) no
I11 Bi3 I1 . . 92.663(16) no
I10 Bi3 I1 . . 90.128(16) no
I9 Bi3 I1 . . 166.008(17) no
I11 Bi3 I8 . . 82.427(15) no
I10 Bi3 I8 . . 176.493(17) no
I9 Bi3 I8 . . 88.974(15) no
I1 Bi3 I8 . . 87.457(14) no
I11 Bi3 I6 . . 159.653(16) no
I10 Bi3 I6 . . 103.687(16) no
I9 Bi3 I6 . . 86.192(14) no
I1 Bi3 I6 . . 79.838(13) no
I8 Bi3 I6 . . 78.392(13) no
Bi1 I1 Bi3 . . 99.941(15) ?
Bi2 I4 Bi1 . . 96.877(15) ?
Bi2 I5 Bi1 2_666 . 94.705(15) ?
Bi1 I6 Bi2 . 2_666 88.990(13) ?
Bi1 I6 Bi2 . . 91.440(13) ?
Bi2 I6 Bi2 2_666 . 97.202(13) ?
Bi1 I6 Bi3 . . 91.229(13) ?
Bi2 I6 Bi3 2_666 . 172.104(16) ?
Bi2 I6 Bi3 . . 90.684(13) ?
Bi2 I8 Bi3 . . 102.174(16) ?
N3 Ru1 N5 . . 170.4(2) no
N3 Ru1 N1 . . 88.0(2) no
N5 Ru1 N1 . . 98.1(2) no
N3 Ru1 N6 . . 95.8(2) no
N5 Ru1 N6 . . 79.3(2) no
N1 Ru1 N6 . . 170.7(2) no
N3 Ru1 N4 . . 78.8(2) no
N5 Ru1 N4 . . 93.0(2) no
N1 Ru1 N4 . . 97.2(2) no
N6 Ru1 N4 . . 91.8(2) no
N3 Ru1 N2 . . 99.3(2) no
N5 Ru1 N2 . . 89.1(2) no
N1 Ru1 N2 . . 78.9(2) no
N6 Ru1 N2 . . 92.1(2) no
N4 Ru1 N2 . . 175.9(2) no
N1 C1 C2 . . 124.0(7) ?
N1 C1 H1 . . 118.0 ?
C2 C1 H1 . . 118.0 ?
C1 C2 C3 . . 119.2(7) ?
C1 C2 H2 . . 120.4 ?
C3 C2 H2 . . 120.4 ?
C4 C3 C2 . . 118.0(7) ?
C4 C3 H3 . . 121.0 ?
C2 C3 H3 . . 121.0 ?
C3 C4 C5 . . 120.7(7) ?
C3 C4 H4 . . 119.7 ?
C5 C4 H4 . . 119.7 ?
N1 C5 C4 . . 120.9(7) ?
N1 C5 C6 . . 114.8(6) ?
C4 C5 C6 . . 124.2(6) ?
N2 C6 C7 . . 121.9(7) ?
N2 C6 C5 . . 114.1(6) ?
C7 C6 C5 . . 124.0(6) ?
C8 C7 C6 . . 119.6(7) ?
C8 C7 H7 . . 120.2 ?
C6 C7 H7 . . 120.2 ?
C7 C8 C9 . . 119.5(7) ?
C7 C8 H8 . . 120.3 ?
C9 C8 H8 . . 120.3 ?
C8 C9 C10 . . 118.9(7) ?
C8 C9 H9 . . 120.6 ?
C10 C9 H9 . . 120.6 ?
N2 C10 C9 . . 122.0(7) ?
N2 C10 H10 . . 119.0 ?
C9 C10 H10 . . 119.0 ?
N3 C11 C12 . . 123.1(7) ?
N3 C11 H11 . . 118.5 ?
C12 C11 H11 . . 118.5 ?
C11 C12 C13 . . 118.6(8) ?
C11 C12 H12 . . 120.7 ?
C13 C12 H12 . . 120.7 ?
C14 C13 C12 . . 119.2(7) ?
C14 C13 H13 . . 120.4 ?
C12 C13 H13 . . 120.4 ?
C13 C14 C15 . . 119.9(8) ?
C13 C14 H14 . . 120.0 ?
C15 C14 H14 . . 120.0 ?
N3 C15 C14 . . 121.1(7) ?
N3 C15 C16 . . 114.6(6) ?
C14 C15 C16 . . 124.1(7) ?
N4 C16 C17 . . 120.1(7) ?
N4 C16 C15 . . 114.8(6) ?
C17 C16 C15 . . 125.0(7) ?
C18 C17 C16 . . 120.1(8) ?
C18 C17 H17 . . 120.0 ?
C16 C17 H17 . . 120.0 ?
C17 C18 C19 . . 119.5(7) ?
C17 C18 H18 . . 120.3 ?
C19 C18 H18 . . 120.3 ?
C20 C19 C18 . . 117.7(8) ?
C20 C19 H19 . . 121.1 ?
C18 C19 H19 . . 121.1 ?
N4 C20 C19 . . 124.7(8) ?
N4 C20 H20 . . 117.6 ?
C19 C20 H20 . . 117.6 ?
N5 C21 C22 . . 122.9(8) ?
N5 C21 H21 . . 118.6 ?
C22 C21 H21 . . 118.6 ?
C23 C22 C21 . . 118.3(8) ?
C23 C22 H22 . . 120.9 ?
C21 C22 H22 . . 120.9 ?
C24 C23 C22 . . 120.1(8) ?
C24 C23 H23 . . 119.9 ?
C22 C23 H23 . . 119.9 ?
C23 C24 C25 . . 119.9(8) ?
C23 C24 H24 . . 120.1 ?
C25 C24 H24 . . 120.1 ?
N5 C25 C24 . . 121.0(7) ?
N5 C25 C26 . . 114.9(6) ?
C24 C25 C26 . . 124.1(7) ?
N6 C26 C27 . . 122.0(7) ?
N6 C26 C25 . . 114.0(6) ?
C27 C26 C25 . . 124.0(7) ?
C26 C27 C28 . . 119.3(8) ?
C26 C27 H27 . . 120.4 ?
C28 C27 H27 . . 120.4 ?
C27 C28 C29 . . 119.6(8) ?
C27 C28 H28 . . 120.2 ?
C29 C28 H28 . . 120.2 ?
C30 C29 C28 . . 117.9(8) ?
C30 C29 H29 . . 121.1 ?
C28 C29 H29 . . 121.1 ?
N6 C30 C29 . . 123.6(8) ?
N6 C30 H30 . . 118.2 ?
C29 C30 H30 . . 118.2 ?
C1 N1 C5 . . 117.2(6) ?
C1 N1 Ru1 . . 126.3(5) ?
C5 N1 Ru1 . . 115.8(5) ?
C10 N2 C6 . . 118.1(6) ?
C10 N2 Ru1 . . 125.9(5) ?
C6 N2 Ru1 . . 115.8(5) ?
C15 N3 C11 . . 117.9(6) ?
C15 N3 Ru1 . . 116.2(5) ?
C11 N3 Ru1 . . 125.8(5) ?
C20 N4 C16 . . 117.8(6) ?
C20 N4 Ru1 . . 127.6(5) ?
C16 N4 Ru1 . . 114.6(5) ?
C21 N5 C25 . . 117.8(6) ?
C21 N5 Ru1 . . 126.6(5) ?
C25 N5 Ru1 . . 115.0(5) ?
C30 N6 C26 . . 117.5(6) ?
C30 N6 Ru1 . . 126.2(5) ?
C26 N6 Ru1 . . 115.5(5) ?

loop_
_geom_bond_atom_site_label_1
_geom_bond_atom_site_label_2
_geom_bond_site_symmetry_2
_geom_bond_distance
_geom_bond_publ_flag
Bi1 I3 . 2.8715(6) no
Bi1 I2 . 2.9335(6) no
Bi1 I1 . 3.0315(6) no
Bi1 I5 . 3.1813(6) no
Bi1 I6 . 3.2637(5) no
Bi1 I4 . 3.3695(6) no
Bi2 I7 . 2.8571(5) no
Bi2 I8 . 2.9004(6) no
Bi2 I4 . 2.9909(6) no
Bi2 I5 2_666 3.1548(6) no
Bi2 I6 2_666 3.3850(6) no
Bi2 I6 . 3.3918(5) no
Bi3 I11 . 2.8450(6) no
Bi3 I10 . 2.8786(6) no
Bi3 I9 . 2.9384(6) no
Bi3 I1 . 3.3268(6) no
Bi3 I8 . 3.4311(6) no
Bi3 I6 . 3.5484(5) no
I5 Bi2 2_666 3.1548(6) ?
I6 Bi2 2_666 3.3850(5) ?
Ru1 N3 . 2.044(6) no
Ru1 N5 . 2.047(6) no
Ru1 N1 . 2.048(6) no
Ru1 N6 . 2.054(6) no
Ru1 N4 . 2.061(6) no
Ru1 N2 . 2.067(6) no
C1 N1 . 1.347(9) ?
C1 C2 . 1.362(10) ?
C1 H1 . 0.9500 ?
C2 C3 . 1.389(10) ?
C2 H2 . 0.9500 ?
C3 C4 . 1.373(10) ?
C3 H3 . 0.9500 ?
C4 C5 . 1.391(10) ?
C4 H4 . 0.9500 ?
C5 N1 . 1.366(9) ?
C5 C6 . 1.485(10) ?
C6 N2 . 1.354(9) ?
C6 C7 . 1.384(10) ?
C7 C8 . 1.359(11) ?
C7 H7 . 0.9500 ?
C8 C9 . 1.383(11) ?
C8 H8 . 0.9500 ?
C9 C10 . 1.385(10) ?
C9 H9 . 0.9500 ?
C10 N2 . 1.350(9) ?
C10 H10 . 0.9500 ?
C11 N3 . 1.352(9) ?
C11 C12 . 1.372(10) ?
C11 H11 . 0.9500 ?
C12 C13 . 1.374(11) ?
C12 H12 . 0.9500 ?
C13 C14 . 1.369(11) ?
C13 H13 . 0.9500 ?
C14 C15 . 1.387(10) ?
C14 H14 . 0.9500 ?
C15 N3 . 1.349(9) ?
C15 C16 . 1.471(11) ?
C16 N4 . 1.367(9) ?
C16 C17 . 1.396(10) ?
C17 C18 . 1.374(12) ?
C17 H17 . 0.9500 ?
C18 C19 . 1.375(12) ?
C18 H18 . 0.9500 ?
C19 C20 . 1.369(10) ?
C19 H19 . 0.9500 ?
C20 N4 . 1.332(9) ?
C20 H20 . 0.9500 ?
C21 N5 . 1.354(9) ?
C21 C22 . 1.377(11) ?
C21 H21 . 0.9500 ?
C22 C23 . 1.373(12) ?
C22 H22 . 0.9500 ?
C23 C24 . 1.362(12) ?
C23 H23 . 0.9500 ?
C24 C25 . 1.381(10) ?
C24 H24 . 0.9500 ?
C25 N5 . 1.367(9) ?
C25 C26 . 1.473(10) ?
C26 N6 . 1.363(9) ?
C26 C27 . 1.372(10) ?
C27 C28 . 1.378(11) ?
C27 H27 . 0.9500 ?
C28 C29 . 1.388(11) ?
C28 H28 . 0.9500 ?
C29 C30 . 1.373(10) ?
C29 H29 . 0.9500 ?
C30 N6 . 1.344(9) ?
C30 H30 . 0.9500 ?

loop_
_geom_torsion_atom_site_label_1
_geom_torsion_atom_site_label_2
_geom_torsion_atom_site_label_3
_geom_torsion_atom_site_label_4
_geom_torsion_site_symmetry_1
_geom_torsion_site_symmetry_4
_geom_torsion
I3 Bi1 I1 Bi3 . . -88.346(17)
I2 Bi1 I1 Bi3 . . 170.044(16)
I6 Bi1 I1 Bi3 . . 0.308(15)
I4 Bi1 I1 Bi3 . . 84.203(15)
I11 Bi3 I1 Bi1 . . -161.238(17)
I10 Bi3 I1 Bi1 . . 103.598(18)
I9 Bi3 I1 Bi1 . . -3.56(7)
I8 Bi3 I1 Bi1 . . -78.946(16)
I6 Bi3 I1 Bi1 . . -0.288(14)
I7 Bi2 I4 Bi1 . . -176.382(15)
I8 Bi2 I4 Bi1 . . 89.303(16)
I5 Bi2 I4 Bi1 2_666 . -14.35(10)
I6 Bi2 I4 Bi1 2_666 . -82.245(15)
I6 Bi2 I4 Bi1 . . 0.568(14)
I2 Bi1 I4 Bi2 . . 177.005(17)
I1 Bi1 I4 Bi2 . . -89.600(16)
I5 Bi1 I4 Bi2 . . 87.799(16)
I6 Bi1 I4 Bi2 . . -0.593(14)
I3 Bi1 I5 Bi2 . 2_666 79.297(17)
I2 Bi1 I5 Bi2 . 2_666 -179.256(16)
I6 Bi1 I5 Bi2 . 2_666 -9.453(15)
I4 Bi1 I5 Bi2 . 2_666 -93.379(15)
I3 Bi1 I6 Bi2 . 2_666 -79.686(16)
I2 Bi1 I6 Bi2 . 2_666 84.47(9)
I1 Bi1 I6 Bi2 . 2_666 -172.390(14)
I5 Bi1 I6 Bi2 . 2_666 8.776(14)
I4 Bi1 I6 Bi2 . 2_666 97.700(14)
I3 Bi1 I6 Bi2 . . -176.866(16)
I2 Bi1 I6 Bi2 . . -12.71(9)
I1 Bi1 I6 Bi2 . . 90.430(15)
I5 Bi1 I6 Bi2 . . -88.404(14)
I4 Bi1 I6 Bi2 . . 0.520(12)
I3 Bi1 I6 Bi3 . . 92.419(16)
I2 Bi1 I6 Bi3 . . -103.42(9)
I1 Bi1 I6 Bi3 . . -0.285(14)
I5 Bi1 I6 Bi3 . . -179.119(14)
I4 Bi1 I6 Bi3 . . -90.195(13)
I8 Bi2 I6 Bi1 . . -89.254(15)
I4 Bi2 I6 Bi1 . . -0.582(14)
I5 Bi2 I6 Bi1 2_666 . 176.711(14)
I6 Bi2 I6 Bi1 2_666 . 89.164(13)
I8 Bi2 I6 Bi2 . 2_666 -178.418(16)
I4 Bi2 I6 Bi2 . 2_666 -89.747(15)
I5 Bi2 I6 Bi2 2_666 2_666 87.547(14)
I6 Bi2 I6 Bi2 2_666 2_666 0.0
I8 Bi2 I6 Bi3 . . 1.992(14)
I4 Bi2 I6 Bi3 . . 90.664(14)
I5 Bi2 I6 Bi3 2_666 . -92.042(13)
I6 Bi2 I6 Bi3 2_666 . -179.589(17)
I11 Bi3 I6 Bi1 . . 69.93(5)
I10 Bi3 I6 Bi1 . . -87.369(16)
I9 Bi3 I6 Bi1 . . 179.471(14)
I1 Bi3 I6 Bi1 . . 0.264(13)
I8 Bi3 I6 Bi1 . . 89.737(13)
I11 Bi3 I6 Bi2 . . -21.53(5)
I10 Bi3 I6 Bi2 . . -178.824(15)
I9 Bi3 I6 Bi2 . . 88.015(14)
I1 Bi3 I6 Bi2 . . -91.192(13)
I7 Bi2 I8 Bi3 . . 176.376(16)
I4 Bi2 I8 Bi3 . . -89.923(16)
I5 Bi2 I8 Bi3 2_666 . 79.890(16)
I6 Bi2 I8 Bi3 . . -2.108(15)
I11 Bi3 I8 Bi2 . . 175.228(19)
I9 Bi3 I8 Bi2 . . -84.267(17)
I1 Bi3 I8 Bi2 . . 82.200(16)
I6 Bi3 I8 Bi2 . . 2.056(14)
C3 C4 C5 C6 . . -171.7(7)
N1 C5 C6 N2 . . -6.9(9)
C4 C5 C6 N2 . . 169.0(7)
N1 C5 C6 C7 . . 175.2(7)
C5 C6 C7 C8 . . 176.3(7)
C13 C14 C15 C16 . . -172.7(7)
N3 C15 C16 N4 . . -2.9(9)
C14 C15 C16 N4 . . 172.7(7)
N3 C15 C16 C17 . . -178.8(7)
C15 C16 C17 C18 . . 173.0(7)
C23 C24 C25 C26 . . 180.0(7)
N5 C25 C26 N6 . . 12.5(9)
C24 C25 C26 N6 . . -165.1(7)
N5 C25 C26 C27 . . -165.5(7)
C25 C26 C27 C28 . . 177.6(7)
C2 C1 N1 Ru1 . . 168.5(6)
C6 C5 N1 C1 . . 173.7(6)
C4 C5 N1 Ru1 . . -173.4(5)
C6 C5 N1 Ru1 . . 2.7(8)
N3 Ru1 N1 C1 . . -69.0(6)
N5 Ru1 N1 C1 . . 103.6(6)
N4 Ru1 N1 C1 . . 9.4(6)
N2 Ru1 N1 C1 . . -169.0(6)
N3 Ru1 N1 C5 . . 101.0(5)
N5 Ru1 N1 C5 . . -86.4(5)
N4 Ru1 N1 C5 . . 179.5(5)
N2 Ru1 N1 C5 . . 1.1(5)
C9 C10 N2 Ru1 . . 175.1(5)
C5 C6 N2 C10 . . -175.8(6)
C7 C6 N2 Ru1 . . -174.2(5)
C5 C6 N2 Ru1 . . 7.9(7)
N3 Ru1 N2 C10 . . 92.9(6)
N5 Ru1 N2 C10 . . -82.6(6)
N1 Ru1 N2 C10 . . 178.9(6)
N6 Ru1 N2 C10 . . -3.3(6)
N3 Ru1 N2 C6 . . -91.1(5)
N5 Ru1 N2 C6 . . 93.4(5)
N1 Ru1 N2 C6 . . -5.1(5)
N6 Ru1 N2 C6 . . 172.7(5)
C16 C15 N3 C11 . . 171.9(6)
C14 C15 N3 Ru1 . . 179.4(5)
C16 C15 N3 Ru1 . . -4.9(7)
C12 C11 N3 Ru1 . . 178.6(5)
N1 Ru1 N3 C15 . . 105.4(5)
N6 Ru1 N3 C15 . . -83.2(5)
N4 Ru1 N3 C15 . . 7.6(5)
N2 Ru1 N3 C15 . . -176.2(5)
N1 Ru1 N3 C11 . . -71.2(6)
N6 Ru1 N3 C11 . . 100.3(6)
N4 Ru1 N3 C11 . . -169.0(6)
N2 Ru1 N3 C11 . . 7.2(6)
C19 C20 N4 Ru1 . . 176.4(6)
C15 C16 N4 C20 . . -173.0(6)
C17 C16 N4 Ru1 . . -174.7(5)
C15 C16 N4 Ru1 . . 9.1(7)
N3 Ru1 N4 C20 . . 173.4(6)
N5 Ru1 N4 C20 . . -11.7(6)
N1 Ru1 N4 C20 . . 86.9(6)
N6 Ru1 N4 C20 . . -91.1(6)
N3 Ru1 N4 C16 . . -9.0(5)
N5 Ru1 N4 C16 . . 165.9(5)
N1 Ru1 N4 C16 . . -95.5(5)
N6 Ru1 N4 C16 . . 86.5(5)
C22 C21 N5 Ru1 . . -168.8(6)
C26 C25 N5 C21 . . 178.7(6)
C24 C25 N5 Ru1 . . 168.2(5)
C26 C25 N5 Ru1 . . -9.5(7)
N1 Ru1 N5 C21 . . -14.6(6)
N6 Ru1 N5 C21 . . 174.4(6)
N4 Ru1 N5 C21 . . 83.2(6)
N2 Ru1 N5 C21 . . -93.3(6)
N1 Ru1 N5 C25 . . 174.4(5)
N6 Ru1 N5 C25 . . 3.5(5)
N4 Ru1 N5 C25 . . -87.8(5)
N2 Ru1 N5 C25 . . 95.7(5)
C29 C30 N6 Ru1 . . -167.1(6)
C25 C26 N6 C30 . . 180.0(6)
C27 C26 N6 Ru1 . . 168.5(5)
C25 C26 N6 Ru1 . . -9.5(7)
N3 Ru1 N6 C30 . . -15.2(6)
N5 Ru1 N6 C30 . . 173.1(6)
N4 Ru1 N6 C30 . . -94.1(6)
N2 Ru1 N6 C30 . . 84.4(6)
N3 Ru1 N6 C26 . . 175.3(5)
N5 Ru1 N6 C26 . . 3.6(5)
N4 Ru1 N6 C26 . . 96.3(5)
N2 Ru1 N6 C26 . . -85.1(5)
